data_4509853
loop_
_publ_author_name
'Cortijo, Miguel'
'Herrero, Santiago'
'Jim\'enez-Aparicio, Reyes'
'Perles, Josefina'
'Priego, Jos\'e L.'
'Torroba, Javier'

_publ_section_title
;
 Tuning of Adsorption and Magnetic Properties in a Series of
 Self-Templated Isostructural Ni(II) Metal&#x2212;Organic Frameworks
;
_journal_issue 2
_journal_name_full 'Crystal Growth &amp; Design'
_journal_page_first 716
_journal_paper_doi 10.1021/cg401590w
_journal_volume 14
_journal_year 2014
_chemical_formula_sum 'C38 H29 N5 Ni4 O15'
_chemical_formula_weight 1030.50
_chemical_name_common JMC179verdes
_space_group_crystal_system monoclinic
_space_group_IT_number 14
_space_group_name_Hall '-P 2yn'
_space_group_name_H-M_alt 'P 1 21/n 1'
_symmetry_space_group_name_Hall '-P 2yn'
_symmetry_space_group_name_H-M 'P 1 21/n 1'
_atom_sites_solution_hydrogens geom
_atom_sites_solution_primary direct
_atom_sites_solution_secondary difmap
_cell_angle_alpha 90
_cell_angle_beta 102.8369(16)
_cell_angle_gamma 90
_cell_formula_units_Z 4
_cell_length_a 13.0294(11)
_cell_length_b 18.5533(14)
_cell_length_c 22.0018(17)
_cell_measurement_temperature 296.(2)
_cell_volume 5185.7(7)
_computing_structure_refinement 'SHELXL-97 (Sheldrick, 2008)'
_computing_structure_solution 'SHELXS-97 (Sheldrick, 2008)'
_diffrn_ambient_temperature 296.(2)
_diffrn_measured_fraction_theta_full 0.995
_diffrn_measured_fraction_theta_max 0.995
_diffrn_radiation_wavelength 0.71073
_diffrn_reflns_av_R_equivalents 0.1386
_diffrn_reflns_av_sigmaI/netI 0.1371
_diffrn_reflns_limit_h_max 15
_diffrn_reflns_limit_h_min -15
_diffrn_reflns_limit_k_max 22
_diffrn_reflns_limit_k_min -21
_diffrn_reflns_limit_l_max 26
_diffrn_reflns_limit_l_min -22
_diffrn_reflns_number 39678
_diffrn_reflns_theta_full 25.12
_diffrn_reflns_theta_max 25.12
_diffrn_reflns_theta_min 1.45
_exptl_absorpt_coefficient_mu 1.490
_exptl_absorpt_correction_T_max 0.88
_exptl_absorpt_correction_T_min 0.71
_exptl_absorpt_correction_type multi-scan
_exptl_absorpt_process_details sadabs
_exptl_crystal_colour 'clear green'
_exptl_crystal_density_diffrn 1.320
_exptl_crystal_density_method 'not measured'
_exptl_crystal_description prismatic
_exptl_crystal_F_000 2096
_exptl_crystal_size_max 0.520
_exptl_crystal_size_mid 0.130
_exptl_crystal_size_min 0.090
_refine_diff_density_max 2.645
_refine_diff_density_min -0.876
_refine_ls_extinction_method none
_refine_ls_goodness_of_fit_ref 1.015
_refine_ls_hydrogen_treatment refxyz
_refine_ls_matrix_type full
_refine_ls_number_parameters 562
_refine_ls_number_reflns 9211
_refine_ls_number_restraints 0
_refine_ls_restrained_S_all 1.015
_refine_ls_R_factor_all 0.1615
_refine_ls_R_factor_gt 0.0824
_refine_ls_shift/su_max 0.001
_refine_ls_shift/su_mean 0.000
_refine_ls_structure_factor_coef Fsqd
_refine_ls_weighting_details 'calc w=1/[\s^2^(Fo^2^)+(0.1568P)^2^+45.9166P] where P=(Fo^2^+2Fc^2^)/3'
_refine_ls_weighting_scheme calc
_refine_ls_wR_factor_gt 0.2389
_refine_ls_wR_factor_ref 0.3001
_reflns_number_gt 4974
_reflns_number_total 9211
_reflns_threshold_expression >2sigma(I)
_cod_data_source_file cg401590w_si_002.cif
_cod_data_source_block 2
_cod_database_code 4509853

loop_
_space_group_symop_operation_xyz
'x, y, z'
'-x+1/2, y+1/2, -z+1/2'
'-x, -y, -z'
'x-1/2, -y-1/2, z-1/2'

loop_
_atom_site_type_symbol
_atom_site_label
_atom_site_fract_x
_atom_site_fract_y
_atom_site_fract_z
_atom_site_U_iso_or_equiv
_atom_site_adp_type
_atom_site_calc_flag
_atom_site_refinement_flags
_atom_site_occupancy
C C1 0.7951(8) 0.8588(6) 0.1945(6) 0.028(3) Uani d . 1
C C2 0.7341(8) 0.9207(6) 0.2117(5) 0.027(3) Uani d . 1
C C3 0.7763(8) 0.9656(7) 0.2600(5) 0.032(3) Uani d . 1
H H3 0.8454 0.9591 0.2821 0.039 Uiso calc R 1
C C4 0.7854(9) 0.5214(7) 0.2238(6) 0.035(3) Uani d . 1
H H4 0.7566 0.5509 0.1902 0.042 Uiso calc R 1
C C5 0.9202(9) 0.4913(7) 0.3034(6) 0.042(3) Uani d . 1
H H5 0.9877 0.5005 0.3266 0.051 Uiso calc R 1
C C6 0.6342(10) 0.9357(7) 0.1789(6) 0.046(4) Uani d . 1
H H6 0.6036 0.9078 0.1445 0.055 Uiso calc R 1
C C10 1.3377(10) 0.6667(9) 0.2009(7) 0.059(4) Uani d . 1
H H10 1.3071 0.6548 0.2339 0.071 Uiso calc R 1
C C8 0.4930(10) 0.6905(7) 0.1671(6) 0.043(3) Uani d . 1
C C12 0.4307(11) 0.7014(10) 0.1087(7) 0.063(5) Uani d . 1
H H12 0.4606 0.7107 0.0749 0.076 Uiso calc R 1
C C7 0.6131(9) 0.6931(8) 0.1763(7) 0.046(4) Uani d . 1
O O6 0.6649(8) 0.7005(7) 0.2303(5) 0.075(4) Uani d . 1
C C9 0.4473(11) 0.6728(10) 0.2135(7) 0.062(5) Uani d . 1
H H9 0.4875 0.6646 0.2534 0.075 Uiso calc R 1
C C13 1.0471(8) 0.7034(7) 0.3418(5) 0.028(3) Uani d . 1
C C14 1.1046(9) 0.7175(6) 0.4080(5) 0.031(3) Uani d . 1
C C15 1.1884(12) 0.7668(9) 0.4190(6) 0.054(4) Uani d . 1
H H15 1.208 0.7903 0.3859 0.065 Uiso calc R 1
C C16 1.2411(11) 0.7799(8) 0.4793(6) 0.049(4) Uani d . 1
H H16 1.2968 0.8125 0.486 0.058 Uiso calc R 1
C C17 0.6421(12) 0.8012(9) 0.0168(6) 0.058(4) Uani d . 1
H H17 0.6259 0.8259 0.0503 0.069 Uiso calc R 1
C C18 1.0875(11) 0.6814(8) 0.4585(6) 0.051(4) Uani d . 1
H H18 1.038 0.6444 0.4531 0.061 Uiso calc R 1
C C19 1.1695(8) 0.5193(7) 0.2253(6) 0.032(3) Uani d . 1
C C20 1.2477(8) 0.4580(6) 0.2454(5) 0.031(3) Uani d . 1
C C21 1.2428(9) 0.4092(7) 0.2930(6) 0.039(3) Uani d . 1
H H21 1.1905 0.4132 0.3154 0.047 Uiso calc R 1
C C22 1.1833(10) 0.8549(7) 0.1939(6) 0.041(3) Uani d . 1
H H22 1.1887 0.8217 0.1631 0.05 Uiso calc R 1
C C23 1.0999(10) 0.8960(7) 0.2684(6) 0.039(3) Uani d . 1
H H23 1.0464 0.8917 0.29 0.046 Uiso calc R 1
C C24 1.3299(10) 0.4507(7) 0.2163(6) 0.042(3) Uani d . 1
H H24 1.3376 0.4835 0.1857 0.05 Uiso calc R 1
C C25 0.8846(8) 0.5775(6) 0.0937(5) 0.023(2) Uani d . 1
C C26 0.8752(8) 0.5168(6) 0.0471(5) 0.023(2) Uani d . 1
C C27 0.7954(9) 0.5175(7) -0.0059(5) 0.036(3) Uani d . 1
H H27 0.7424 0.5519 -0.0102 0.043 Uiso calc R 1
C C28 1.2065(9) 0.5325(7) 0.0524(6) 0.035(3) Uani d . 1
H H28 1.2609 0.5305 0.0879 0.042 Uiso calc R 1
C C29 1.0614(8) 0.5889(6) -0.0061(5) 0.029(3) Uani d . 1
H H29 1.0149 0.6276 -0.0118 0.035 Uiso calc R 1
C C30 0.9467(9) 0.4608(6) 0.0544(5) 0.031(3) Uani d . 1
H H30 0.9989 0.4563 0.0907 0.037 Uiso calc R 1
C C31 0.9924(9) 0.7676(6) 0.0746(5) 0.026(2) Uani d . 1
N N1 0.8822(7) 0.5334(5) 0.2547(4) 0.027(2) Uani d . 1
O O5 0.6476(6) 0.6852(5) 0.1292(4) 0.042(2) Uani d . 1
N N3 0.7164(7) 0.7518(5) 0.0290(4) 0.031(2) Uani d . 1
N N4 1.1041(7) 0.8475(5) 0.2231(4) 0.027(2) Uani d . 1
N N5 1.1327(7) 0.5839(5) 0.0485(4) 0.026(2) Uani d . 1
O O1 0.8753(5) 0.6900(4) 0.2056(3) 0.0175(15) Uani d . 1
H H1 0.8341 0.6967 0.2374 0.021 Uiso calc R 1
O O2 1.0864(5) 0.6834(4) 0.2077(3) 0.0209(16) Uani d . 1
H H2 1.1505 0.6866 0.2408 0.025 Uiso calc R 1
O O3 0.7469(6) 0.8187(4) 0.1497(4) 0.0324(19) Uani d . 1
O O4 0.8866(5) 0.8481(4) 0.2254(3) 0.0281(18) Uani d . 1
N N2 1.2747(7) 0.6766(5) 0.1461(5) 0.033(2) Uani d . 1
O O7 1.0303(6) 0.7595(4) 0.3093(3) 0.0301(18) Uani d . 1
O O8 1.0233(6) 0.6406(4) 0.3245(3) 0.0284(18) Uani d . 1
O O9 1.1027(6) 0.5313(4) 0.2564(4) 0.0310(19) Uani d . 1
O O10 1.1828(6) 0.5511(4) 0.1780(4) 0.034(2) Uani d . 1
O O11 0.8141(6) 0.6240(4) 0.0835(4) 0.033(2) Uani d . 1
O O12 0.9674(5) 0.5784(4) 0.1373(3) 0.0254(17) Uani d . 1
O O13 0.9374(5) 0.7738(4) 0.1154(3) 0.0266(17) Uani d . 1
O O14 1.0592(7) 0.7187(4) 0.0748(4) 0.037(2) Uani d . 1
Ni Ni1 0.79018(10) 0.72184(7) 0.12052(6) 0.0211(4) Uani d . 1
Ni Ni2 0.98847(9) 0.76794(7) 0.21375(6) 0.0188(4) Uani d . 1
Ni Ni3 0.98358(10) 0.61003(7) 0.23174(6) 0.0194(4) Uani d . 1
Ni Ni4 1.11872(10) 0.63827(8) 0.13145(6) 0.0224(4) Uani d . 1
C C32 0.9824(9) 0.8231(7) 0.0257(6) 0.036(3) Uani d . 1
C C37 0.9102(11) 0.8792(8) 0.0205(7) 0.056(4) Uani d . 1
H H37 0.8663 0.8819 0.0485 0.067 Uiso calc R 1
C C33 1.0463(12) 0.8199(9) -0.0171(7) 0.057(4) Uani d . 1
H H33 1.0944 0.7825 -0.0154 0.069 Uiso calc R 1
C C35 0.9683(17) 0.9277(11) -0.0653(10) 0.089(7) Uani d . 1
C C34 1.0375(18) 0.8728(11) -0.0625(9) 0.092(7) Uani d . 1
H H34 1.0798 0.8705 -0.0913 0.11 Uiso calc R 1
C C36 0.9026(15) 0.9307(10) -0.0250(10) 0.085(6) Uani d . 1
H H36 0.853 0.9674 -0.0284 0.103 Uiso calc R 1
C C11 1.3217(10) 0.6981(8) 0.1014(7) 0.050(4) Uani d . 1
H H11 1.2796 0.7117 0.0632 0.06 Uiso calc R 1
O O15 0.9596(13) 0.9833(9) -0.1082(7) 0.121(6) Uani d . 1
C C38 1.035(2) 0.9910(13) -0.1455(11) 0.130(10) Uani d . 1
H H38A 1.1011 1.007 -0.1199 0.196 Uiso calc R 1
H H38B 1.0109 1.0259 -0.1777 0.196 Uiso calc R 1
H H38C 1.0455 0.9455 -0.1641 0.196 Uiso calc R 1

loop_
_atom_site_aniso_label
_atom_site_aniso_U_11
_atom_site_aniso_U_22
_atom_site_aniso_U_33
_atom_site_aniso_U_12
_atom_site_aniso_U_13
_atom_site_aniso_U_23
C1 0.021(5) 0.021(6) 0.044(7) 0.004(5) 0.009(5) -0.001(6)
C2 0.025(5) 0.027(7) 0.027(6) 0.004(5) 0.004(5) -0.007(5)
C3 0.021(5) 0.036(7) 0.036(7) 0.004(5) -0.002(5) -0.013(6)
C4 0.032(6) 0.036(8) 0.035(7) -0.005(6) 0.002(5) 0.011(6)
C5 0.028(6) 0.041(8) 0.047(8) -0.019(6) -0.015(6) 0.018(6)
C6 0.047(8) 0.041(9) 0.044(8) 0.017(6) -0.005(6) -0.023(7)
C10 0.033(7) 0.081(12) 0.060(10) -0.020(8) 0.000(7) -0.006(9)
C8 0.044(7) 0.042(9) 0.043(8) 0.003(6) 0.010(6) -0.004(7)
C12 0.037(7) 0.110(15) 0.041(9) -0.023(8) 0.008(6) 0.019(9)
C7 0.017(6) 0.065(10) 0.049(9) 0.007(6) -0.007(6) 0.018(7)
O6 0.039(6) 0.125(11) 0.065(8) -0.015(6) 0.020(6) -0.009(7)
C9 0.034(7) 0.108(15) 0.043(9) -0.010(8) 0.004(6) -0.004(9)
C13 0.025(6) 0.036(8) 0.020(6) -0.002(5) 0.001(5) 0.000(5)
C14 0.038(6) 0.023(7) 0.028(6) -0.006(5) -0.001(5) -0.003(5)
C15 0.061(9) 0.070(11) 0.027(7) -0.020(8) 0.000(6) 0.002(7)
C16 0.054(8) 0.052(10) 0.033(8) -0.020(7) -0.002(6) 0.002(7)
C17 0.076(10) 0.067(11) 0.019(7) 0.033(9) -0.013(7) -0.007(7)
C18 0.058(9) 0.064(10) 0.023(7) -0.034(8) -0.009(6) -0.001(7)
C19 0.024(6) 0.028(7) 0.045(8) 0.007(5) 0.006(5) 0.011(6)
C20 0.026(6) 0.026(7) 0.037(7) 0.002(5) -0.001(5) 0.004(5)
C21 0.027(6) 0.049(9) 0.044(8) 0.020(6) 0.013(6) 0.010(6)
C22 0.048(8) 0.033(8) 0.047(8) -0.007(6) 0.019(6) -0.016(6)
C23 0.039(7) 0.040(8) 0.039(7) -0.014(6) 0.014(6) -0.021(6)
C24 0.043(7) 0.039(8) 0.047(8) 0.013(6) 0.018(6) 0.021(6)
C25 0.026(6) 0.023(6) 0.019(6) -0.004(5) 0.007(5) -0.007(5)
C26 0.029(5) 0.020(6) 0.019(6) 0.001(5) 0.003(4) -0.006(5)
C27 0.034(6) 0.034(8) 0.034(7) 0.011(6) -0.004(5) -0.012(6)
C28 0.030(6) 0.038(8) 0.036(7) 0.007(5) 0.002(5) -0.017(6)
C29 0.026(6) 0.032(7) 0.027(6) 0.004(5) 0.000(5) -0.001(5)
C30 0.037(6) 0.027(7) 0.027(6) 0.007(5) 0.002(5) 0.003(5)
C31 0.033(6) 0.022(7) 0.023(6) -0.002(5) 0.005(5) -0.002(5)
N1 0.030(5) 0.019(5) 0.029(5) -0.003(4) 0.002(4) 0.003(4)
O5 0.025(4) 0.050(6) 0.050(6) -0.007(4) 0.005(4) -0.011(5)
N3 0.038(5) 0.021(6) 0.028(5) 0.010(4) -0.006(4) -0.005(4)
N4 0.024(5) 0.024(6) 0.034(5) -0.004(4) 0.004(4) 0.000(4)
N5 0.028(5) 0.016(5) 0.032(5) 0.002(4) 0.005(4) -0.008(4)
O1 0.015(3) 0.018(4) 0.020(4) 0.000(3) 0.004(3) 0.000(3)
O2 0.012(3) 0.017(4) 0.033(4) -0.004(3) 0.004(3) -0.002(3)
O3 0.031(4) 0.033(5) 0.029(4) 0.005(4) -0.003(3) -0.012(4)
O4 0.022(4) 0.027(5) 0.031(4) 0.007(3) -0.002(3) -0.009(4)
N2 0.031(5) 0.033(6) 0.041(6) -0.002(4) 0.017(5) -0.006(5)
O7 0.041(5) 0.017(4) 0.026(4) 0.000(4) -0.005(3) -0.001(4)
O8 0.038(4) 0.028(5) 0.015(4) -0.009(4) -0.005(3) -0.004(3)
O9 0.029(4) 0.027(5) 0.037(5) 0.012(4) 0.008(4) 0.003(4)
O10 0.038(4) 0.030(5) 0.036(5) 0.013(4) 0.014(4) 0.012(4)
O11 0.035(4) 0.025(5) 0.034(5) 0.014(4) -0.003(4) -0.009(4)
O12 0.023(4) 0.031(5) 0.021(4) 0.004(3) 0.001(3) -0.004(3)
O13 0.025(4) 0.029(5) 0.027(4) 0.002(3) 0.007(3) -0.005(3)
O14 0.054(5) 0.025(5) 0.039(5) 0.016(4) 0.028(4) 0.011(4)
Ni1 0.0192(7) 0.0211(8) 0.0201(7) 0.0034(6) -0.0016(5) -0.0037(6)
Ni2 0.0169(6) 0.0163(8) 0.0216(7) -0.0005(5) 0.0007(5) -0.0013(6)
Ni3 0.0189(7) 0.0167(8) 0.0217(7) -0.0008(5) 0.0025(5) 0.0010(6)
Ni4 0.0227(7) 0.0189(8) 0.0262(8) 0.0023(6) 0.0066(6) -0.0002(6)
C32 0.034(6) 0.035(8) 0.041(7) 0.012(6) 0.009(6) 0.015(6)
C37 0.055(9) 0.048(10) 0.071(10) 0.023(7) 0.027(8) 0.024(8)
C33 0.071(10) 0.061(11) 0.048(9) 0.014(8) 0.031(8) 0.029(8)
C35 0.099(15) 0.069(14) 0.094(15) 0.003(12) 0.011(12) 0.059(12)
C34 0.130(18) 0.085(15) 0.069(13) 0.001(14) 0.039(12) 0.039(11)
C36 0.085(13) 0.071(13) 0.105(15) 0.035(11) 0.029(12) 0.049(12)
C11 0.035(7) 0.065(11) 0.050(9) -0.001(7) 0.008(6) 0.001(8)
O15 0.133(13) 0.105(12) 0.116(13) 0.004(10) 0.007(10) 0.073(10)
C38 0.18(3) 0.12(2) 0.102(18) 0.018(19) 0.051(18) 0.073(16)

loop_
_atom_type_symbol
_atom_type_description
_atom_type_scat_dispersion_real
_atom_type_scat_dispersion_imag
_atom_type_scat_source
C C 0.0033 0.0016 'International Tables Vol C Tables 4.2.6.8 and 6.1.1.4'
H H 0.0000 0.0000 'International Tables Vol C Tables 4.2.6.8 and 6.1.1.4'
N N 0.0061 0.0033 'International Tables Vol C Tables 4.2.6.8 and 6.1.1.4'
O O 0.0106 0.0060 'International Tables Vol C Tables 4.2.6.8 and 6.1.1.4'
Ni Ni 0.3393 1.1124 'International Tables Vol C Tables 4.2.6.8 and 6.1.1.4'

loop_
_geom_angle_atom_site_label_1
_geom_angle_atom_site_label_2
_geom_angle_atom_site_label_3
_geom_angle_site_symmetry_1
_geom_angle_site_symmetry_3
_geom_angle
O4 C1 O3 . . 124.8(10)
O4 C1 C2 . . 118.8(10)
O3 C1 C2 . . 116.3(9)
C3 C2 C6 . . 117.3(10)
C3 C2 C1 . . 121.3(10)
C6 C2 C1 . . 121.4(10)
C2 C3 C4 . 2_655 119.4(10)
C2 C3 H3 . . 120.3
C4 C3 H3 2_655 . 120.3
N1 C4 C3 . 2_645 122.2(11)
N1 C4 H4 . . 118.9
C3 C4 H4 2_645 . 118.9
N1 C5 C6 . 2_645 123.6(11)
N1 C5 H5 . . 118.2
C6 C5 H5 2_645 . 118.2
C5 C6 C2 2_655 . 119.9(12)
C5 C6 H6 2_655 . 120.0
C2 C6 H6 . . 120.0
N2 C10 C9 . 1_655 125.1(14)
N2 C10 H10 . . 117.5
C9 C10 H10 1_655 . 117.5
C9 C8 C12 . . 118.8(13)
C9 C8 C7 . . 121.5(13)
C12 C8 C7 . . 119.5(12)
C8 C12 C11 . 1_455 118.5(13)
C8 C12 H12 . . 120.7
C11 C12 H12 1_455 . 120.7
O5 C7 O6 . . 126.9(11)
O5 C7 C8 . . 116.1(12)
O6 C7 C8 . . 117.0(13)
C8 C9 C10 . 1_455 118.6(14)
C8 C9 H9 . . 120.7
C10 C9 H9 1_455 . 120.7
O8 C13 O7 . . 127.1(10)
O8 C13 C14 . . 119.7(10)
O7 C13 C14 . . 113.1(10)
C18 C14 C15 . . 116.3(11)
C18 C14 C13 . . 124.6(11)
C15 C14 C13 . . 118.8(11)
C16 C15 C14 . . 119.0(13)
C16 C15 H15 . . 120.5
C14 C15 H15 . . 120.5
N3 C16 C15 4_676 . 123.4(13)
N3 C16 H16 4_676 . 118.3
C15 C16 H16 . . 118.3
N3 C17 C18 . 4_575 124.3(13)
N3 C17 H17 . . 117.9
C18 C17 H17 4_575 . 117.9
C14 C18 C17 . 4_676 120.5(13)
C14 C18 H18 . . 119.7
C17 C18 H18 4_676 . 119.7
O9 C19 O10 . . 128.4(11)
O9 C19 C20 . . 118.7(10)
O10 C19 C20 . . 112.9(10)
C24 C20 C21 . . 117.1(11)
C24 C20 C19 . . 118.6(11)
C21 C20 C19 . . 124.2(10)
C22 C21 C20 2_745 . 119.0(11)
C22 C21 H21 2_745 . 120.5
C20 C21 H21 . . 120.5
N4 C22 C21 . 2_755 123.4(12)
N4 C22 H22 . . 118.3
C21 C22 H22 2_755 . 118.3
N4 C23 C24 . 2_755 123.0(11)
N4 C23 H23 . . 118.5
C24 C23 H23 2_755 . 118.5
C23 C24 C20 2_745 . 120.8(12)
C23 C24 H24 2_745 . 119.6
C20 C24 H24 . . 119.6
O11 C25 O12 . . 126.5(10)
O11 C25 C26 . . 116.7(9)
O12 C25 C26 . . 116.6(9)
C27 C26 C30 . . 117.8(10)
C27 C26 C25 . . 120.0(10)
C30 C26 C25 . . 122.1(10)
C28 C27 C26 3_765 . 120.6(11)
C28 C27 H27 3_765 . 119.7
C26 C27 H27 . . 119.7
N5 C28 C27 . 3_765 122.4(11)
N5 C28 H28 . . 118.8
C27 C28 H28 3_765 . 118.8
N5 C29 C30 . 3_765 123.7(10)
N5 C29 H29 . . 118.2
C30 C29 H29 3_765 . 118.2
C26 C30 C29 . 3_765 118.4(10)
C26 C30 H30 . . 120.8
C29 C30 H30 3_765 . 120.8
O14 C31 O13 . . 124.2(10)
O14 C31 C32 . . 117.0(10)
O13 C31 C32 . . 118.7(10)
C4 N1 C5 . . 117.4(10)
C4 N1 Ni3 . . 125.4(8)
C5 N1 Ni3 . . 117.1(7)
C7 O5 Ni1 . . 123.8(8)
C17 N3 C16 . 4_575 116.0(10)
C17 N3 Ni1 . . 122.5(8)
C16 N3 Ni1 4_575 . 121.5(8)
C22 N4 C23 . . 116.6(10)
C22 N4 Ni2 . . 129.9(8)
C23 N4 Ni2 . . 113.3(7)
C28 N5 C29 . . 116.6(10)
C28 N5 Ni4 . . 118.6(8)
C29 N5 Ni4 . . 123.9(7)
Ni1 O1 Ni3 . . 132.1(3)
Ni1 O1 Ni2 . . 96.3(3)
Ni3 O1 Ni2 . . 92.8(3)
Ni1 O1 H1 . . 110.2
Ni3 O1 H1 . . 110.2
Ni2 O1 H1 . . 110.2
Ni4 O2 Ni2 . . 128.8(4)
Ni4 O2 Ni3 . . 102.1(3)
Ni2 O2 Ni3 . . 92.2(3)
Ni4 O2 H2 . . 110.2
Ni2 O2 H2 . . 110.2
Ni3 O2 H2 . . 110.2
C1 O3 Ni1 . . 129.3(7)
C1 O4 Ni2 . . 127.8(7)
C10 N2 C11 . . 115.1(11)
C10 N2 Ni4 . . 118.6(9)
C11 N2 Ni4 . . 125.0(9)
C13 O7 Ni2 . . 128.2(7)
C13 O8 Ni3 . . 123.3(7)
C19 O9 Ni3 . . 123.3(7)
C19 O10 Ni4 . . 134.0(7)
C25 O11 Ni1 . . 135.8(7)
C25 O12 Ni3 . . 128.6(6)
C25 O12 Ni4 . . 124.0(7)
Ni3 O12 Ni4 . . 91.2(3)
C31 O13 Ni2 . . 128.1(7)
C31 O13 Ni1 . . 129.7(7)
Ni2 O13 Ni1 . . 90.3(3)
C31 O14 Ni4 . . 135.8(7)
O5 Ni1 O3 . . 86.7(3)
O5 Ni1 O1 . . 98.0(3)
O3 Ni1 O1 . . 95.7(3)
O5 Ni1 O11 . . 87.9(3)
O3 Ni1 O11 . . 172.3(3)
O1 Ni1 O11 . . 90.4(3)
O5 Ni1 N3 . . 86.9(4)
O3 Ni1 N3 . . 88.2(3)
O1 Ni1 N3 . . 173.9(3)
O11 Ni1 N3 . . 86.1(3)
O5 Ni1 O13 . . 172.9(3)
O3 Ni1 O13 . . 86.2(3)
O1 Ni1 O13 . . 82.5(3)
O11 Ni1 O13 . . 99.2(3)
N3 Ni1 O13 . . 93.1(3)
O1 Ni2 O2 . . 84.2(3)
O1 Ni2 O4 . . 92.9(3)
O2 Ni2 O4 . . 175.4(3)
O1 Ni2 O7 . . 93.3(3)
O2 Ni2 O7 . . 88.9(3)
O4 Ni2 O7 . . 87.7(3)
O1 Ni2 N4 . . 179.4(3)
O2 Ni2 N4 . . 95.8(3)
O4 Ni2 N4 . . 87.0(3)
O7 Ni2 N4 . . 86.1(3)
O1 Ni2 O13 . . 83.7(3)
O2 Ni2 O13 . . 91.8(3)
O4 Ni2 O13 . . 91.5(3)
O7 Ni2 O13 . . 176.9(3)
N4 Ni2 O13 . . 96.9(3)
O1 Ni2 Ni3 . . 43.51(18)
O2 Ni2 Ni3 . . 44.07(18)
O4 Ni2 Ni3 . . 132.0(2)
O7 Ni2 Ni3 . . 78.3(2)
N4 Ni2 Ni3 . . 136.4(3)
O13 Ni2 Ni3 . . 100.1(2)
O1 Ni3 O2 . . 84.0(3)
O1 Ni3 O8 . . 94.9(3)
O2 Ni3 O8 . . 92.2(3)
O1 Ni3 N1 . . 97.4(3)
O2 Ni3 N1 . . 178.1(3)
O8 Ni3 N1 . . 88.9(3)
O1 Ni3 O9 . . 176.2(3)
O2 Ni3 O9 . . 92.3(3)
O8 Ni3 O9 . . 85.8(3)
N1 Ni3 O9 . . 86.3(3)
O1 Ni3 O12 . . 90.7(3)
O2 Ni3 O12 . . 82.0(3)
O8 Ni3 O12 . . 171.5(3)
N1 Ni3 O12 . . 96.8(3)
O9 Ni3 O12 . . 88.2(3)
O1 Ni3 Ni2 . . 43.65(18)
O2 Ni3 Ni2 . . 43.69(19)
O8 Ni3 Ni2 . . 81.5(2)
N1 Ni3 Ni2 . . 138.0(3)
O9 Ni3 Ni2 . . 133.0(2)
O12 Ni3 Ni2 . . 98.2(2)
O14 Ni4 O10 . . 172.1(3)
O14 Ni4 O2 . . 95.0(3)
O10 Ni4 O2 . . 92.9(3)
O14 Ni4 N2 . . 94.1(4)
O10 Ni4 N2 . . 85.2(4)
O2 Ni4 N2 . . 96.1(3)
O14 Ni4 N5 . . 85.0(3)
O10 Ni4 N5 . . 87.1(3)
O2 Ni4 N5 . . 172.3(3)
N2 Ni4 N5 . . 91.6(4)
O14 Ni4 O12 . . 100.3(3)
O10 Ni4 O12 . . 81.1(3)
O2 Ni4 O12 . . 79.2(3)
N2 Ni4 O12 . . 165.2(3)
N5 Ni4 O12 . . 93.3(3)
C33 C32 C37 . . 118.3(12)
C33 C32 C31 . . 119.7(11)
C37 C32 C31 . . 122.0(11)
C36 C37 C32 . . 121.2(14)
C36 C37 H37 . . 119.4
C32 C37 H37 . . 119.4
C34 C33 C32 . . 119.4(16)
C34 C33 H33 . . 120.3
C32 C33 H33 . . 120.3
C34 C35 C36 . . 120.7(16)
C34 C35 O15 . . 123.(2)
C36 C35 O15 . . 116.(2)
C35 C34 C33 . . 120.9(18)
C35 C34 H34 . . 119.6
C33 C34 H34 . . 119.6
C35 C36 C37 . . 119.5(16)
C35 C36 H36 . . 120.3
C37 C36 H36 . . 120.3
N2 C11 C12 . 1_655 123.4(13)
N2 C11 H11 . . 118.3
C12 C11 H11 1_655 . 118.3
C35 O15 C38 . . 120.4(18)
O15 C38 H38A . . 109.5
O15 C38 H38B . . 109.5
H38A C38 H38B . . 109.5
O15 C38 H38C . . 109.5
H38A C38 H38C . . 109.5
H38B C38 H38C . . 109.5

loop_
_geom_bond_atom_site_label_1
_geom_bond_atom_site_label_2
_geom_bond_site_symmetry_2
_geom_bond_distance
C1 O4 . 1.250(13)
C1 O3 . 1.283(13)
C1 C2 . 1.493(15)
C2 C3 . 1.366(15)
C2 C6 . 1.369(16)
C3 C4 2_655 1.405(15)
C3 H3 . 0.93
C4 N1 . 1.312(14)
C4 C3 2_645 1.405(15)
C4 H4 . 0.93
C5 N1 . 1.329(14)
C5 C6 2_645 1.357(16)
C5 H5 . 0.93
C6 C5 2_655 1.356(16)
C6 H6 . 0.93
C10 N2 . 1.312(17)
C10 C9 1_655 1.397(18)
C10 H10 . 0.93
C8 C9 . 1.332(19)
C8 C12 . 1.373(19)
C8 C7 . 1.533(17)
C12 C11 1_455 1.395(18)
C12 H12 . 0.93
C7 O5 . 1.228(16)
C7 O6 . 1.236(16)
C9 C10 1_455 1.397(18)
C9 H9 . 0.93
C13 O8 . 1.243(14)
C13 O7 . 1.254(13)
C13 C14 . 1.505(15)
C14 C18 . 1.358(17)
C14 C15 . 1.403(18)
C15 C16 . 1.374(18)
C15 H15 . 0.93
C16 N3 4_676 1.343(16)
C16 H16 . 0.93
C17 N3 . 1.317(16)
C17 C18 4_575 1.362(17)
C17 H17 . 0.93
C18 C17 4_676 1.362(17)
C18 H18 . 0.93
C19 O9 . 1.241(13)
C19 O10 . 1.243(13)
C19 C20 . 1.525(15)
C20 C24 . 1.372(16)
C20 C21 . 1.396(17)
C21 C22 2_745 1.379(16)
C21 H21 . 0.93
C22 N4 . 1.338(15)
C22 C21 2_755 1.379(16)
C22 H22 . 0.93
C23 N4 . 1.353(14)
C23 C24 2_755 1.358(16)
C23 H23 . 0.93
C24 C23 2_745 1.358(16)
C24 H24 . 0.93
C25 O11 . 1.244(13)
C25 O12 . 1.273(12)
C25 C26 . 1.509(14)
C26 C27 . 1.380(15)
C26 C30 . 1.381(15)
C27 C28 3_765 1.378(16)
C27 H27 . 0.93
C28 N5 . 1.344(14)
C28 C27 3_765 1.378(16)
C28 H28 . 0.93
C29 N5 . 1.349(14)
C29 C30 3_765 1.394(16)
C29 H29 . 0.93
C30 C29 3_765 1.394(16)
C30 H30 . 0.93
C31 O14 . 1.257(13)
C31 O13 . 1.271(12)
C31 C32 . 1.476(16)
N1 Ni3 . 2.078(9)
O5 Ni1 . 2.026(8)
N3 C16 4_575 1.343(16)
N3 Ni1 . 2.104(9)
N4 Ni2 . 2.087(9)
N5 Ni4 . 2.128(9)
O1 Ni1 . 2.039(7)
O1 Ni3 . 2.040(7)
O1 Ni2 . 2.045(6)
O1 H1 . 0.98
O2 Ni4 . 2.001(7)
O2 Ni2 . 2.045(7)
O2 Ni3 . 2.059(6)
O2 H2 . 0.98
O3 Ni1 . 2.030(8)
O4 Ni2 . 2.047(7)
N2 C11 . 1.331(16)
N2 Ni4 . 2.109(9)
O7 Ni2 . 2.058(8)
O8 Ni3 . 2.071(7)
O9 Ni3 . 2.112(7)
O10 Ni4 . 1.995(8)
O11 Ni1 . 2.042(8)
O12 Ni3 . 2.125(7)
O12 Ni4 . 2.292(7)
O13 Ni2 . 2.121(7)
O13 Ni1 . 2.172(7)
O14 Ni4 . 1.988(8)
Ni2 Ni3 . 2.9589(19)
C32 C33 . 1.389(17)
C32 C37 . 1.391(17)
C37 C36 . 1.37(2)
C37 H37 . 0.93
C33 C34 . 1.39(2)
C33 H33 . 0.93
C35 C34 . 1.35(3)
C35 C36 . 1.36(3)
C35 O15 . 1.39(2)
C34 H34 . 0.93
C36 H36 . 0.93
C11 C12 1_655 1.395(18)
C11 H11 . 0.93
O15 C38 . 1.43(3)
C38 H38A . 0.96
C38 H38B . 0.96
C38 H38C . 0.96
